data_1536970
loop_
_publ_author_name
'Fischer, A.'

_publ_section_title
;
 Synthesis and structure of Ln2 (H4 I O6) (I2 O10) * (H3 O) * 5(H2 O) (Ln
 = Pr, Nd, Sm), a lanthanide periodate diperiodate
;
_journal_name_full 'Zeitschrift fuer Anorganische und Allgemeine Chemie'
_journal_page_first 335
_journal_page_last 338
_journal_volume 629
_journal_year 2003
_chemical_formula_sum 'H17 I3 Nd2 O22'
_chemical_name_systematic 'Nd2 (H3 O) (H4 I O6) (I2 O10) (H2 O)5'
_space_group_crystal_system monoclinic
_space_group_IT_number 15
_space_group_name_Hall '-I 2ya'
_space_group_name_H-M_alt 'I 1 2/a 1'
_cell_angle_alpha 90
_cell_angle_beta 93.5309
_cell_angle_gamma 90
_cell_formula_units_Z 8
_cell_length_a 13.022
_cell_length_b 21.6112
_cell_length_c 12.9223
_cell_volume 3629.704
_citation_journal_id_ASTM ZAACAB
_cod_data_source_file Fischer_ZAACAB_2003_811.cif
_cod_data_source_block H17I3Nd2O22
_cod_database_code 1536970

loop_
_space_group_symop_id
_space_group_symop_operation_xyz
1 x,y,z
2 -x+1/2,y,-z
3 -x,-y,-z
4 x-1/2,-y,z
5 x+1/2,y+1/2,z+1/2
6 -x+1,y+1/2,-z+1/2
7 -x+1/2,-y+1/2,-z+1/2
8 x,-y+1/2,z+1/2

loop_
_atom_site_label
_atom_site_type_symbol
_atom_site_fract_x
_atom_site_fract_y
_atom_site_fract_z
_atom_site_occupancy
_atom_site_U_iso_or_equiv
O1 O-2 0.7083 0.0076 0.3922 1 0.0
O8 O-2 0.742 0.1559 0.348 1 0.0
O5 O-2 0.5766 -0.026 0.5441 1 0.0
O7 O-2 0.9295 0.164 0.3027 1 0.0
O13 O-2 0.1053 0.1717 0.7108 1 0.0
Nd1 Nd+3 0.6531 0.06169 0.68306 1 0.0
O16 O-2 0.3386 0.0838 0.7971 1 0.0
I2 I+7 0.83149 0.2215 0.33104 1 0.0
O18 O-2 0.5828 0.0661 0.8604 1 0.0
O15 O-2 0.2508 0.1137 0.6112 1 0.0
O23 O-2 0.25 0.2431 0 1 0.0
Nd2 Nd+3 0.93708 0.18386 0.61676 1 0.0
O4 O-2 0.6047 0.0908 0.5 1 0.0
O21 O-2 0.7941 0.0641 0.825 1 0.0
O20 O-2 0.75 0.365 0.5 1 0.0
O14 O-2 0.302 0.2002 0.7496 1 0.0
O9 O-2 0.9149 0.2879 0.297 1 0.0
O3 O-2 0.5303 -0.0434 0.3375 1 0.0
I3 I+7 0.22108 0.13045 0.75054 1 0.0
O19 O-2 0.0068 0.354 0.4459 1 0.0
O6 O-2 0.8606 0.2346 0.4677 1 0.0
O11 O-2 0.201 0.1389 0.8932 1 0.0
O12 O-2 0.1461 0.053 0.7571 1 0.0
I1 I+7 0.57477 0.023107 0.41642 1 0.0
O2 O-2 0.5441 0.0782 0.3098 1 0.0
O10 O-2 0.7091 0.275 0.3246 1 0.0
O22 O-2 0.0725 0.1769 0.4848 1 0.0
O17 O-2 0.0184 0.2902 0.6317 1 0.0
